data_7703671
loop_
_publ_author_name
'Hao, Pengfei'
'Wang, Weipin'
'Shen, Junju'
'Fu, Yunlong'

_publ_section_title
;
 Non-transient thermo-/photochromism of iodobismuthate hybrids directed by
 solvated metal cations.
;
_journal_issue 6
_journal_name_full 'Dalton transactions (Cambridge, England : 2003)'
_journal_page_first 1847
_journal_page_last 1853
_journal_paper_doi 10.1039/c9dt04818a
_journal_volume 49
_journal_year 2020
_chemical_formula_moiety 'C16 H45 La O8 S8, Bi2 I9'
_chemical_formula_sum 'C16 H45 Bi2 I9 La O8 S8'
_chemical_formula_weight 2320.97
_chemical_properties_physical Heat-sensitive
_space_group_IT_number 2
_space_group_name_Hall '-P 1'
_space_group_name_H-M_alt 'P -1'
_symmetry_cell_setting triclinic
_symmetry_space_group_name_Hall '-P 1'
_symmetry_space_group_name_H-M 'P -1'
_atom_sites_solution_hydrogens geom
_atom_sites_solution_primary direct
_atom_sites_solution_secondary difmap
_audit_creation_method SHELXL-97
_audit_update_record
;
2019-10-09 deposited with the CCDC.	2020-01-08 downloaded from the CCDC.
;
_cell_angle_alpha 82.124(3)
_cell_angle_beta 69.973(3)
_cell_angle_gamma 78.890(3)
_cell_formula_units_Z 2
_cell_length_a 12.0219(14)
_cell_length_b 15.8042(19)
_cell_length_c 16.282(2)
_cell_measurement_reflns_used 9893
_cell_measurement_temperature 273(2)
_cell_measurement_theta_max 27.01
_cell_measurement_theta_min 2.41
_cell_volume 2843.5(6)
_computing_structure_refinement 'SHELXL-97 (Sheldrick, 1997)'
_computing_structure_solution 'SHELXS-97 (Sheldrick, 1990)'
_diffrn_ambient_temperature 273(2)
_diffrn_measured_fraction_theta_full 0.985
_diffrn_measured_fraction_theta_max 0.985
_diffrn_measurement_device_type 'CCD area detector'
_diffrn_measurement_method 'phi and omega scans'
_diffrn_radiation_monochromator graphite
_diffrn_radiation_source 'fine-focus sealed tube'
_diffrn_radiation_type MoK\a
_diffrn_radiation_wavelength 0.71073
_diffrn_reflns_av_R_equivalents 0.0624
_diffrn_reflns_av_sigmaI/netI 0.0700
_diffrn_reflns_limit_h_max 16
_diffrn_reflns_limit_h_min -16
_diffrn_reflns_limit_k_max 21
_diffrn_reflns_limit_k_min -21
_diffrn_reflns_limit_l_max 21
_diffrn_reflns_limit_l_min -21
_diffrn_reflns_number 40936
_diffrn_reflns_theta_full 28.36
_diffrn_reflns_theta_max 28.36
_diffrn_reflns_theta_min 2.51
_exptl_absorpt_coefficient_mu 12.119
_exptl_absorpt_correction_T_max 0.712
_exptl_absorpt_correction_T_min 0.376
_exptl_absorpt_correction_type multi-scan
_exptl_crystal_colour red
_exptl_crystal_density_diffrn 2.711
_exptl_crystal_density_method 'not measured'
_exptl_crystal_description block
_exptl_crystal_F_000 2066
_exptl_crystal_size_max 0.122
_exptl_crystal_size_mid 0.07
_exptl_crystal_size_min 0.028
_refine_diff_density_max 3.395
_refine_diff_density_min -3.578
_refine_diff_density_rms 0.540
_refine_ls_extinction_method none
_refine_ls_goodness_of_fit_ref 1.059
_refine_ls_hydrogen_treatment mixed
_refine_ls_matrix_type full
_refine_ls_number_parameters 412
_refine_ls_number_reflns 14002
_refine_ls_number_restraints 14
_refine_ls_restrained_S_all 1.059
_refine_ls_R_factor_all 0.1031
_refine_ls_R_factor_gt 0.0635
_refine_ls_shift/su_max 0.001
_refine_ls_shift/su_mean 0.000
_refine_ls_structure_factor_coef Fsqd
_refine_ls_weighting_details 'calc w=1/[\s^2^(Fo^2^)+(0.1018P)^2^+9.2322P] where P=(Fo^2^+2Fc^2^)/3'
_refine_ls_weighting_scheme calc
_refine_ls_wR_factor_gt 0.1663
_refine_ls_wR_factor_ref 0.1928
_reflns_number_gt 9369
_reflns_number_total 14207
_reflns_threshold_expression >2sigma(I)
_cod_data_source_file c9dt04818a3.cif
_cod_data_source_block aa_CCDC1
_cod_depositor_comments
;
The following automatic conversions were performed:

data item '_exptl_absorpt_correction_type' value 'Multi-scan' was
changed to 'multi-scan' in accordance with the
/home/data/users/saulius/crontab/automatic-downloads/current/RSC/lib/dictionaries/cif_core.dic
dictionary named 'cif_core.dic' version 2.4.2 last updated on
2011-04-26.

data item '_symmetry_cell_setting' value 'Triclinic' was changed to
'triclinic' in accordance with the
/home/data/users/saulius/crontab/automatic-downloads/current/RSC/lib/dictionaries/cif_core.dic
dictionary named 'cif_core.dic' version 2.4.2 last updated on
2011-04-26.

Automatic conversion script
Id: cif_fix_values 7556 2019-12-06 15:28:31Z antanas 
;
_cod_original_sg_symbol_Hall '-P 1 '
_cod_original_sg_symbol_H-M 'P-1   '
_cod_database_code 7703671

loop_
_symmetry_equiv_pos_as_xyz
'x, y, z'
'-x, -y, -z'

loop_
_atom_site_label
_atom_site_type_symbol
_atom_site_fract_x
_atom_site_fract_y
_atom_site_fract_z
_atom_site_U_iso_or_equiv
_atom_site_adp_type
_atom_site_occupancy
_atom_site_symmetry_multiplicity
_atom_site_calc_flag
_atom_site_refinement_flags
_atom_site_disorder_assembly
_atom_site_disorder_group
Bi1 Bi 0.32667(4) 0.18053(3) 0.23775(3) 0.04540(14) Uani 1 1 d . . .
Bi2 Bi 0.56715(4) 0.32498(3) 0.26526(3) 0.04545(14) Uani 1 1 d . . .
I1 I 0.09519(9) 0.26172(7) 0.22155(8) 0.0728(3) Uani 1 1 d . . .
I2 I 0.39879(10) 0.07836(7) 0.08437(7) 0.0734(3) Uani 1 1 d . . .
I3 I 0.23630(14) 0.03276(9) 0.35710(9) 0.0979(4) Uani 1 1 d . . .
I4 I 0.45767(8) 0.33350(6) 0.11088(6) 0.0555(2) Uani 1 1 d . . .
I5 I 0.29986(8) 0.29508(6) 0.39299(6) 0.0584(2) Uani 1 1 d . . .
I6 I 0.59705(9) 0.12438(6) 0.25644(8) 0.0667(3) Uani 1 1 d . . .
I7 I 0.49472(11) 0.51737(7) 0.27674(9) 0.0792(3) Uani 1 1 d . . .
I8 I 0.80543(10) 0.33575(10) 0.13597(8) 0.0895(4) Uani 1 1 d . . .
I9 I 0.65984(9) 0.29134(7) 0.41750(7) 0.0650(3) Uani 1 1 d . . .
La1 La 0.92465(6) 0.75981(4) 0.24894(4) 0.03710(16) Uani 1 1 d . . .
C1 C 0.8382(15) 0.4815(9) 0.3133(12) 0.079(5) Uani 1 1 d . . .
H1A H 0.7707 0.4876 0.2929 0.118 Uiso 1 1 calc R . .
H1B H 0.8477 0.4255 0.3438 0.118 Uiso 1 1 calc R . .
H1C H 0.9093 0.4873 0.2642 0.118 Uiso 1 1 calc R . .
C2 C 0.6679(14) 0.5492(9) 0.4505(9) 0.065(4) Uani 1 1 d . . .
H2A H 0.6305 0.5987 0.4838 0.098 Uiso 1 1 calc R . .
H2B H 0.6705 0.4982 0.4899 0.098 Uiso 1 1 calc R . .
H2C H 0.6227 0.5431 0.4138 0.098 Uiso 1 1 calc R . .
C3 C 0.509(2) 0.811(2) 0.3357(16) 0.162(13) Uani 1 1 d . . .
H3A H 0.5528 0.7991 0.2758 0.243 Uiso 1 1 calc R . .
H3B H 0.4637 0.8679 0.3377 0.243 Uiso 1 1 calc R . .
H3C H 0.4558 0.7693 0.3619 0.243 Uiso 1 1 calc R . .
C4 C 0.5411(19) 0.8952(11) 0.4516(14) 0.108(8) Uani 1 1 d . . .
H4A H 0.5734 0.8945 0.4981 0.162 Uiso 1 1 calc R . .
H4B H 0.4563 0.8951 0.4759 0.162 Uiso 1 1 calc R . .
H4C H 0.5563 0.9464 0.4129 0.162 Uiso 1 1 calc R . .
C5 C 0.900(3) 0.584(2) 0.057(2) 0.22(2) Uani 1 1 d . . .
H5A H 0.9686 0.6128 0.0382 0.330 Uiso 1 1 calc R . .
H5B H 0.8732 0.5822 0.0080 0.330 Uiso 1 1 calc R . .
H5C H 0.9204 0.5261 0.0799 0.330 Uiso 1 1 calc R . .
C6 C 0.681(2) 0.6756(16) 0.0773(17) 0.121(8) Uani 1 1 d . . .
H6A H 0.6111 0.7105 0.1125 0.181 Uiso 1 1 calc R . .
H6B H 0.6590 0.6261 0.0624 0.181 Uiso 1 1 calc R . .
H6C H 0.7191 0.7090 0.0247 0.181 Uiso 1 1 calc R . .
C7 C 0.904(2) 0.8667(14) -0.0203(11) 0.106(7) Uani 1 1 d . . .
H7A H 0.9896 0.8584 -0.0481 0.160 Uiso 1 1 calc R . .
H7B H 0.8659 0.8955 -0.0617 0.160 Uiso 1 1 calc R . .
H7C H 0.8783 0.8116 0.0003 0.160 Uiso 1 1 calc R . .
C8 C 0.713(2) 0.9222(12) 0.1152(13) 0.101(7) Uani 1 1 d . . .
H8A H 0.7049 0.8628 0.1346 0.151 Uiso 1 1 calc R . .
H8B H 0.6748 0.9412 0.0714 0.151 Uiso 1 1 calc R . .
H8C H 0.6757 0.9572 0.1641 0.151 Uiso 1 1 calc R . .
C9 C 0.842(3) 1.0247(15) 0.3990(17) 0.178(15) Uani 1 1 d . . .
H9A H 0.7801 0.9994 0.4448 0.266 Uiso 1 1 calc R . .
H9B H 0.8171 1.0859 0.3919 0.266 Uiso 1 1 calc R . .
H9C H 0.9142 1.0137 0.4140 0.266 Uiso 1 1 calc R . .
C10 C 0.961(2) 1.0469(12) 0.2370(15) 0.107(7) Uani 1 1 d . . .
H10A H 1.0161 1.0549 0.2652 0.161 Uiso 1 1 calc R . .
H10B H 0.9151 1.1018 0.2269 0.161 Uiso 1 1 calc R . .
H10C H 1.0049 1.0225 0.1820 0.161 Uiso 1 1 calc R . .
C11 C 1.268(2) 0.8350(17) 0.0184(15) 0.128(9) Uani 1 1 d . . .
H11A H 1.2865 0.7738 0.0124 0.192 Uiso 1 1 calc R . .
H11B H 1.3400 0.8602 -0.0071 0.192 Uiso 1 1 calc R . .
H11C H 1.2115 0.8606 -0.0112 0.192 Uiso 1 1 calc R . .
C12 C 1.343(3) 0.820(3) 0.152(3) 0.22(2) Uani 1 1 d . . .
C13 C 1.081(4) 0.643(2) 0.494(2) 0.24(2) Uani 1 1 d . . .
H13A H 1.0699 0.6635 0.5490 0.353 Uiso 1 1 calc R . .
H13B H 1.1583 0.6078 0.4735 0.353 Uiso 1 1 calc R . .
H13C H 1.0198 0.6087 0.5003 0.353 Uiso 1 1 calc R . .
C14 C 1.020(4) 0.8072(17) 0.488(2) 0.34(3) Uani 1 1 d DU . .
H14A H 1.0241 0.8625 0.4556 0.512 Uiso 1 1 calc R . .
H14B H 1.0676 0.8004 0.5260 0.512 Uiso 1 1 calc R . .
H14C H 0.9379 0.8036 0.5230 0.512 Uiso 1 1 calc R . .
C15 C 1.261(3) 0.5623(18) 0.1027(18) 0.150(10) Uani 1 1 d U . .
H15A H 1.2128 0.5410 0.0762 0.224 Uiso 1 1 calc R . .
H15B H 1.3263 0.5179 0.1064 0.224 Uiso 1 1 calc R . .
H15C H 1.2919 0.6118 0.0677 0.224 Uiso 1 1 calc R . .
C16 C 1.1760(18) 0.4911(12) 0.2671(16) 0.105(7) Uani 1 1 d . . .
H16A H 1.1095 0.4955 0.3206 0.157 Uiso 1 1 calc R . .
H16B H 1.2495 0.4757 0.2804 0.157 Uiso 1 1 calc R . .
H16C H 1.1689 0.4474 0.2343 0.157 Uiso 1 1 calc R . .
O1 O 0.8027(8) 0.6481(5) 0.3344(6) 0.055(2) Uani 1 1 d . . .
O2 O 0.7184(8) 0.8299(6) 0.3230(7) 0.069(3) Uani 1 1 d . . .
O3 O 0.8309(9) 0.7193(6) 0.1447(6) 0.061(2) Uani 1 1 d . . .
O4 O 0.9204(11) 0.8824(6) 0.1348(7) 0.073(3) Uani 1 1 d . . .
O5 O 0.9412(9) 0.8931(5) 0.3080(6) 0.058(2) Uani 1 1 d . . .
O6 O 1.1355(9) 0.7824(7) 0.1722(8) 0.078(3) Uani 1 1 d . . .
O7 O 1.0078(10) 0.7093(6) 0.3681(7) 0.066(3) Uani 1 1 d . . .
O8 O 1.0489(9) 0.6196(6) 0.1984(9) 0.080(3) Uani 1 1 d . . .
S1 S 0.8136(3) 0.5627(2) 0.3854(3) 0.0585(9) Uani 1 1 d . . .
S2 S 0.6094(3) 0.8035(2) 0.3930(3) 0.0614(9) Uani 1 1 d . . .
S3 S 0.7848(5) 0.6401(3) 0.1384(3) 0.0758(12) Uani 1 1 d . . .
S4 S 0.8647(6) 0.9317(3) 0.0707(3) 0.0945(16) Uani 1 1 d . . .
S5 S 0.8678(4) 0.9794(2) 0.3018(3) 0.0671(10) Uani 1 1 d . . .
S6 S 1.2051(4) 0.8541(3) 0.1311(3) 0.0800(13) Uani 1 1 d . . .
S7 S 1.0712(14) 0.7287(7) 0.4188(8) 0.250(8) Uani 1 1 d DU . .
S8 S 1.1759(4) 0.5908(3) 0.2048(3) 0.0835(12) Uani 1 1 d U . .

loop_
_atom_site_aniso_label
_atom_site_aniso_U_11
_atom_site_aniso_U_22
_atom_site_aniso_U_33
_atom_site_aniso_U_23
_atom_site_aniso_U_13
_atom_site_aniso_U_12
Bi1 0.0455(3) 0.0492(3) 0.0504(3) -0.0127(2) -0.0266(2) -0.0016(2)
Bi2 0.0398(2) 0.0522(3) 0.0521(3) -0.0055(2) -0.0251(2) -0.00567(19)
I1 0.0541(5) 0.0682(6) 0.1132(9) -0.0250(6) -0.0503(6) 0.0056(4)
I2 0.0737(7) 0.0842(7) 0.0726(6) -0.0422(5) -0.0302(5) 0.0010(5)
I3 0.1204(11) 0.0894(9) 0.0903(9) 0.0239(7) -0.0427(8) -0.0375(8)
I4 0.0570(5) 0.0617(5) 0.0532(5) -0.0037(4) -0.0291(4) -0.0020(4)
I5 0.0537(5) 0.0769(6) 0.0517(5) -0.0214(4) -0.0195(4) -0.0107(4)
I6 0.0660(6) 0.0540(5) 0.0940(7) -0.0193(5) -0.0514(5) 0.0142(4)
I7 0.0809(7) 0.0547(6) 0.1205(10) -0.0032(6) -0.0570(7) -0.0117(5)
I8 0.0474(6) 0.1444(11) 0.0756(7) -0.0113(7) -0.0142(5) -0.0214(6)
I9 0.0749(6) 0.0749(6) 0.0663(6) 0.0066(5) -0.0459(5) -0.0272(5)
La1 0.0353(3) 0.0366(3) 0.0452(4) -0.0012(3) -0.0220(3) -0.0041(3)
C1 0.068(10) 0.044(8) 0.107(13) -0.014(8) -0.003(9) -0.010(7)
C2 0.080(11) 0.063(9) 0.057(8) -0.011(7) -0.018(8) -0.026(8)
C3 0.089(17) 0.31(4) 0.100(17) -0.03(2) -0.018(14) -0.08(2)
C4 0.098(15) 0.062(10) 0.115(16) -0.017(10) 0.025(12) -0.001(10)
C5 0.22(4) 0.19(3) 0.21(3) -0.16(3) 0.08(3) -0.12(3)
C6 0.117(17) 0.15(2) 0.15(2) -0.023(16) -0.099(16) -0.028(15)
C7 0.134(19) 0.134(18) 0.046(9) -0.006(10) -0.019(10) -0.026(15)
C8 0.148(19) 0.085(12) 0.107(15) -0.002(11) -0.100(15) -0.002(12)
C9 0.28(4) 0.096(17) 0.116(19) -0.055(15) -0.04(2) 0.06(2)
C10 0.15(2) 0.078(12) 0.128(17) 0.012(12) -0.087(16) -0.035(13)
C11 0.095(17) 0.17(2) 0.097(16) -0.014(15) 0.005(13) -0.024(16)
C12 0.17(3) 0.36(5) 0.21(4) 0.10(3) -0.12(3) -0.18(3)
C13 0.31(5) 0.28(4) 0.24(4) 0.13(3) -0.23(4) -0.18(4)
C14 0.75(11) 0.12(2) 0.38(5) 0.050(19) -0.48(7) -0.08(3)
C15 0.150(10) 0.150(10) 0.149(10) -0.0114(13) -0.049(3) -0.0232(18)
C16 0.077(12) 0.084(12) 0.16(2) 0.010(13) -0.062(13) -0.006(10)
O1 0.059(6) 0.038(4) 0.077(6) 0.002(4) -0.032(5) -0.012(4)
O2 0.046(5) 0.064(6) 0.086(7) -0.013(5) -0.009(5) -0.001(4)
O3 0.076(7) 0.064(6) 0.063(6) -0.005(5) -0.046(5) -0.012(5)
O4 0.111(9) 0.067(6) 0.065(6) 0.014(5) -0.066(6) -0.014(6)
O5 0.077(7) 0.037(4) 0.070(6) -0.012(4) -0.033(5) -0.008(4)
O6 0.055(6) 0.063(6) 0.096(8) 0.005(6) 0.000(6) -0.015(5)
O7 0.082(7) 0.062(6) 0.073(6) 0.007(5) -0.053(6) -0.012(5)
O8 0.044(5) 0.049(5) 0.149(11) -0.019(6) -0.039(6) 0.011(4)
S1 0.061(2) 0.0522(18) 0.074(2) 0.0048(16) -0.0358(18) -0.0185(16)
S2 0.0504(19) 0.059(2) 0.069(2) -0.0048(17) -0.0137(17) -0.0064(16)
S3 0.103(3) 0.078(3) 0.070(2) 0.005(2) -0.050(2) -0.039(2)
S4 0.144(5) 0.077(3) 0.090(3) 0.014(2) -0.081(3) -0.016(3)
S5 0.073(2) 0.0509(19) 0.087(3) -0.0032(18) -0.042(2) -0.0049(17)
S6 0.058(2) 0.068(2) 0.097(3) -0.006(2) -0.002(2) -0.0142(19)
S7 0.47(2) 0.189(8) 0.258(12) 0.068(8) -0.312(15) -0.157(11)
S8 0.0811(15) 0.0819(15) 0.0867(15) -0.0061(9) -0.0276(10) -0.0105(9)

loop_
_atom_type_symbol
_atom_type_description
_atom_type_scat_dispersion_real
_atom_type_scat_dispersion_imag
_atom_type_scat_source
C C 0.0033 0.0016 'International Tables Vol C Tables 4.2.6.8 and 6.1.1.4'
H H 0.0000 0.0000 'International Tables Vol C Tables 4.2.6.8 and 6.1.1.4'
O O 0.0106 0.0060 'International Tables Vol C Tables 4.2.6.8 and 6.1.1.4'
S S 0.1246 0.1234 'International Tables Vol C Tables 4.2.6.8 and 6.1.1.4'
I I -0.4742 1.8119 'International Tables Vol C Tables 4.2.6.8 and 6.1.1.4'
La La -0.2871 2.4523 'International Tables Vol C Tables 4.2.6.8 and 6.1.1.4'
Bi Bi -4.1077 10.2566 'International Tables Vol C Tables 4.2.6.8 and 6.1.1.4'

loop_
_geom_angle_atom_site_label_1
_geom_angle_atom_site_label_2
_geom_angle_atom_site_label_3
_geom_angle
_geom_angle_site_symmetry_1
_geom_angle_site_symmetry_3
_geom_angle_publ_flag
I1 Bi1 I2 95.52(3) . . ?
I1 Bi1 I3 95.54(4) . . ?
I2 Bi1 I3 91.32(4) . . ?
I1 Bi1 I5 93.06(3) . . ?
I2 Bi1 I5 169.34(3) . . ?
I3 Bi1 I5 94.14(4) . . ?
I1 Bi1 I4 91.62(3) . . ?
I2 Bi1 I4 88.78(3) . . ?
I3 Bi1 I4 172.79(4) . . ?
I5 Bi1 I4 84.66(3) . . ?
I1 Bi1 I6 169.69(3) . . ?
I2 Bi1 I6 90.71(3) . . ?
I3 Bi1 I6 92.52(4) . . ?
I5 Bi1 I6 79.92(3) . . ?
I4 Bi1 I6 80.28(3) . . ?
I8 Bi2 I9 93.48(4) . . ?
I8 Bi2 I7 95.07(4) . . ?
I9 Bi2 I7 96.56(3) . . ?
I8 Bi2 I6 92.71(4) . . ?
I9 Bi2 I6 88.80(3) . . ?
I7 Bi2 I6 170.26(3) . . ?
I8 Bi2 I4 90.24(3) . . ?
I9 Bi2 I4 171.68(3) . . ?
I7 Bi2 I4 90.52(3) . . ?
I6 Bi2 I4 83.58(3) . . ?
I8 Bi2 I5 172.60(3) . . ?
I9 Bi2 I5 91.13(3) . . ?
I7 Bi2 I5 90.14(3) . . ?
I6 Bi2 I5 81.60(3) . . ?
I4 Bi2 I5 84.45(3) . . ?
Bi2 I4 Bi1 81.21(2) . . ?
Bi1 I5 Bi2 80.69(2) . . ?
Bi2 I6 Bi1 80.83(2) . . ?
O7 La1 O2 104.4(4) . . ?
O7 La1 O1 76.6(3) . . ?
O2 La1 O1 70.7(3) . . ?
O7 La1 O6 80.6(4) . . ?
O2 La1 O6 145.5(3) . . ?
O1 La1 O6 141.9(3) . . ?
O7 La1 O8 78.5(4) . . ?
O2 La1 O8 143.6(3) . . ?
O1 La1 O8 75.0(3) . . ?
O6 La1 O8 70.9(3) . . ?
O7 La1 O5 74.1(3) . . ?
O2 La1 O5 73.1(3) . . ?
O1 La1 O5 125.1(3) . . ?
O6 La1 O5 75.7(4) . . ?
O8 La1 O5 139.5(3) . . ?
O7 La1 O4 141.2(3) . . ?
O2 La1 O4 83.6(4) . . ?
O1 La1 O4 139.9(3) . . ?
O6 La1 O4 73.0(4) . . ?
O8 La1 O4 117.3(4) . . ?
O5 La1 O4 72.2(3) . . ?
O7 La1 O3 146.3(3) . . ?
O2 La1 O3 83.4(4) . . ?
O1 La1 O3 75.3(3) . . ?
O6 La1 O3 111.6(4) . . ?
O8 La1 O3 76.6(4) . . ?
O5 La1 O3 138.4(3) . . ?
O4 La1 O3 71.5(3) . . ?
S1 O1 La1 140.9(5) . . ?
S2 O2 La1 136.3(6) . . ?
S3 O3 La1 133.4(5) . . ?
S4 O4 La1 149.5(7) . . ?
S5 O5 La1 125.3(6) . . ?
S6 O6 La1 139.5(6) . . ?
S7 O7 La1 146.2(7) . . ?
S8 O8 La1 122.5(6) . . ?
O1 S1 C2 106.0(7) . . ?
O1 S1 C1 107.3(7) . . ?
C2 S1 C1 97.5(7) . . ?
O2 S2 C3 102.3(9) . . ?
O2 S2 C4 105.0(7) . . ?
C3 S2 C4 97.4(14) . . ?
O3 S3 C5 105.3(10) . . ?
O3 S3 C6 105.5(9) . . ?
C5 S3 C6 97.7(16) . . ?
O4 S4 C8 105.2(8) . . ?
O4 S4 C7 107.3(9) . . ?
C8 S4 C7 98.5(10) . . ?
O5 S5 C10 107.5(9) . . ?
O5 S5 C9 105.9(10) . . ?
C10 S5 C9 96.3(13) . . ?
O6 S6 C11 104.9(10) . . ?
O6 S6 C12 104.1(12) . . ?
C11 S6 C12 94.1(17) . . ?
O7 S7 C14 123.6(18) . . ?
O7 S7 C13 107.9(12) . . ?
C14 S7 C13 98.1(19) . . ?
O8 S8 C15 104.1(12) . . ?
O8 S8 C16 107.3(8) . . ?
C15 S8 C16 102.3(13) . . ?

loop_
_geom_bond_atom_site_label_1
_geom_bond_atom_site_label_2
_geom_bond_distance
_geom_bond_site_symmetry_2
_geom_bond_publ_flag
Bi1 I1 2.9144(11) . ?
Bi1 I2 2.9459(10) . ?
Bi1 I3 2.9493(13) . ?
Bi1 I5 3.2002(10) . ?
Bi1 I4 3.2345(11) . ?
Bi1 I6 3.3072(11) . ?
Bi2 I8 2.9369(12) . ?
Bi2 I9 2.9951(10) . ?
Bi2 I7 3.0104(12) . ?
Bi2 I6 3.1386(11) . ?
Bi2 I4 3.1895(10) . ?
Bi2 I5 3.2577(11) . ?
La1 O7 2.448(9) . ?
La1 O2 2.468(9) . ?
La1 O1 2.476(8) . ?
La1 O6 2.484(10) . ?
La1 O8 2.490(9) . ?
La1 O5 2.500(8) . ?
La1 O4 2.501(9) . ?
La1 O3 2.540(9) . ?
C1 S1 1.773(16) . ?
C2 S1 1.746(15) . ?
C3 S2 1.74(2) . ?
C4 S2 1.751(17) . ?
C5 S3 1.75(2) . ?
C6 S3 1.81(2) . ?
C7 S4 1.795(19) . ?
C8 S4 1.75(2) . ?
C9 S5 1.73(2) . ?
C10 S5 1.69(2) . ?
C11 S6 1.77(2) . ?
C12 S6 1.78(3) . ?
C13 S7 1.71(3) . ?
C14 S7 1.676(18) . ?
C15 S8 1.70(3) . ?
C16 S8 1.753(19) . ?
O1 S1 1.493(9) . ?
O2 S2 1.500(10) . ?
O3 S3 1.491(10) . ?
O4 S4 1.482(9) . ?
O5 S5 1.486(9) . ?
O6 S6 1.486(10) . ?
O7 S7 1.396(11) . ?
O8 S8 1.542(11) . ?
